data_2225655
loop_
_publ_author_name
'Zhao, Dian-Ying'

_publ_section_title
;
 Bis[\m-2,2'-dimethyl-1,1'-(oxydiethylene)bis(1<i>H</i>-benzimidazole)-\k^2^<i>N</i>^3^:<i>N</i>^3'^]bis[bis(4-methoxybenzoato-\k^2^<i>O</i>,<i>O</i>')cadmium(II)]
;
_journal_coeditor_code LX2137
_journal_issue 4
_journal_name_full 'Acta Crystallographica Section E'
_journal_page_first m430
_journal_paper_doi 10.1107/S1600536810009505
_journal_volume 66
_journal_year 2010
_chemical_formula_iupac '[Cd2 (C8 H7 O3)4 (C20 H22 N4 O)2]'
_chemical_formula_moiety 'C72 H72 Cd2 N8 O14'
_chemical_formula_sum 'C72 H72 Cd2 N8 O14'
_chemical_formula_weight 1498.18
_chemical_name_systematic
;
Bis[\m-2,2'-dimethyl-1,1'-(oxydiethylene)bis(1<i>H</i>-benzimidazole)-
\k^2^<i>N</i>^3^:<i>N</i>^3'^]bis[bis(4-methoxybenzoato-
\k^2^<i>O</i>,<i>O</i>')cadmium(II)]
;
_space_group_IT_number 2
_symmetry_cell_setting triclinic
_symmetry_space_group_name_Hall '-P 1'
_symmetry_space_group_name_H-M 'P -1'
_atom_sites_solution_hydrogens geom
_atom_sites_solution_primary direct
_atom_sites_solution_secondary difmap
_audit_creation_method SHELXL-97
_cell_angle_alpha 88.143(4)
_cell_angle_beta 86.539(4)
_cell_angle_gamma 74.863(4)
_cell_formula_units_Z 1
_cell_length_a 9.0379(5)
_cell_length_b 13.8130(8)
_cell_length_c 13.9361(6)
_cell_measurement_reflns_used 4356
_cell_measurement_temperature 293(2)
_cell_measurement_theta_max 29.2
_cell_measurement_theta_min 2.8
_cell_volume 1676.11(16)
_computing_cell_refinement 'CrysAlis CCD (Oxford Diffraction, 2006)'
_computing_data_collection 'CrysAlis CCD (Oxford Diffraction, 2006)'
_computing_data_reduction 'CrysAlis RED (Oxford Diffraction, 2006)'
_computing_molecular_graphics 'ORTEP-3 (Farrugia, 1997) and DIAMOND (Brandenburg, 1998)'
_computing_publication_material 'SHELXL97 (Sheldrick, 2008)'
_computing_structure_refinement 'SHELXL97 (Sheldrick, 2008)'
_computing_structure_solution 'SHELXS97 (Sheldrick, 2008)'
_diffrn_ambient_temperature 293(2)
_diffrn_detector_area_resol_mean 10.0
_diffrn_measured_fraction_theta_full 0.993
_diffrn_measured_fraction_theta_max 0.831
_diffrn_measurement_device_type 'Oxford Diffraction Gemini R Ultra'
_diffrn_measurement_method '\w scan'
_diffrn_radiation_monochromator graphite
_diffrn_radiation_source 'fine-focus sealed tube'
_diffrn_radiation_type MoK\a
_diffrn_radiation_wavelength 0.71073
_diffrn_reflns_av_R_equivalents 0.0272
_diffrn_reflns_av_sigmaI/netI 0.0924
_diffrn_reflns_limit_h_max 7
_diffrn_reflns_limit_h_min -12
_diffrn_reflns_limit_k_max 16
_diffrn_reflns_limit_k_min -18
_diffrn_reflns_limit_l_max 17
_diffrn_reflns_limit_l_min -18
_diffrn_reflns_number 12519
_diffrn_reflns_theta_full 25.00
_diffrn_reflns_theta_max 29.21
_diffrn_reflns_theta_min 2.82
_exptl_absorpt_coefficient_mu 0.707
_exptl_absorpt_correction_T_max 0.902
_exptl_absorpt_correction_T_min 0.831
_exptl_absorpt_correction_type multi-scan
_exptl_absorpt_process_details
;
(CrysAlis CCD; Oxford Diffraction, 2006)
;
_exptl_crystal_colour colorless
_exptl_crystal_density_diffrn 1.484
_exptl_crystal_density_method 'not measured'
_exptl_crystal_description block
_exptl_crystal_F_000 768
_exptl_crystal_size_max 0.28
_exptl_crystal_size_mid 0.24
_exptl_crystal_size_min 0.21
_refine_diff_density_max 0.384
_refine_diff_density_min -0.335
_refine_ls_extinction_method none
_refine_ls_goodness_of_fit_ref 0.849
_refine_ls_hydrogen_treatment constr
_refine_ls_matrix_type full
_refine_ls_number_parameters 433
_refine_ls_number_reflns 7555
_refine_ls_number_restraints 0
_refine_ls_restrained_S_all 0.849
_refine_ls_R_factor_all 0.0683
_refine_ls_R_factor_gt 0.0342
_refine_ls_shift/esd_max 0.000
_refine_ls_shift/su_max_lt 0.001
_refine_ls_shift/su_mean 0.000
_refine_ls_structure_factor_coef Fsqd
_refine_ls_weighting_details 'calc w=1/[\s^2^(Fo^2^)+(0.0113P)^2^+0.0000P] where P=(Fo^2^+2Fc^2^)/3'
_refine_ls_weighting_scheme calc
_refine_ls_wR_factor_gt 0.0488
_refine_ls_wR_factor_ref 0.0511
_reflns_number_gt 4356
_reflns_number_total 7555
_reflns_threshold_expression I>2\s(I)
_cod_data_source_file lx2137.cif
_cod_data_source_block I
_cod_original_cell_volume 1676.11(15)
_cod_database_code 2225655
_cod_database_fobs_code 2225655

loop_
_symmetry_equiv_pos_as_xyz
'x, y, z'
'-x, -y, -z'

loop_
_atom_site_type_symbol
_atom_site_label
_atom_site_fract_x
_atom_site_fract_y
_atom_site_fract_z
_atom_site_U_iso_or_equiv
_atom_site_adp_type
_atom_site_calc_flag
_atom_site_refinement_flags
_atom_site_occupancy
_atom_site_disorder_assembly
_atom_site_disorder_group
Cd Cd1 0.94281(2) 0.230266(15) 0.254883(14) 0.04683(7) Uani d . 1 . .
C C1 1.2095(3) 0.1039(2) 0.19577(17) 0.0473(7) Uani d . 1 . .
C C2 1.3622(3) 0.03887(18) 0.16114(16) 0.0422(7) Uani d . 1 . .
C C3 1.4938(3) 0.06938(19) 0.16937(16) 0.0490(7) Uani d . 1 . .
H H3 1.4870 0.1311 0.1966 0.059 Uiso calc R 1 . .
C C4 1.6363(3) 0.0106(2) 0.13810(17) 0.0583(8) Uani d . 1 . .
H H4 1.7241 0.0326 0.1440 0.070 Uiso calc R 1 . .
C C5 1.6461(3) -0.0806(2) 0.09832(18) 0.0557(8) Uani d . 1 . .
C C6 1.5159(3) -0.11242(19) 0.08944(17) 0.0561(8) Uani d . 1 . .
H H6 1.5231 -0.1742 0.0624 0.067 Uiso calc R 1 . .
C C7 1.3742(3) -0.05289(18) 0.12062(16) 0.0505(7) Uani d . 1 . .
H H7 1.2864 -0.0748 0.1142 0.061 Uiso calc R 1 . .
C C8 1.9160(4) -0.1138(3) 0.0596(2) 0.1036(13) Uani d . 1 . .
H H8A 2.0000 -0.1668 0.0352 0.155 Uiso calc R 1 . .
H H8B 1.9367 -0.0965 0.1226 0.155 Uiso calc R 1 . .
H H8C 1.9039 -0.0562 0.0175 0.155 Uiso calc R 1 . .
C C9 0.7323(4) 0.29694(19) 0.1234(2) 0.0550(8) Uani d . 1 . .
C C10 0.6093(3) 0.33063(18) 0.05549(19) 0.0491(7) Uani d . 1 . .
C C11 0.6409(4) 0.3618(2) -0.0378(2) 0.0682(9) Uani d . 1 . .
H H11 0.7408 0.3620 -0.0579 0.082 Uiso calc R 1 . .
C C12 0.5249(5) 0.3923(2) -0.1003(2) 0.0759(10) Uani d . 1 . .
H H12 0.5475 0.4127 -0.1625 0.091 Uiso calc R 1 . .
C C13 0.3752(4) 0.3931(2) -0.0725(2) 0.0659(9) Uani d . 1 . .
C C14 0.3418(3) 0.3637(2) 0.0201(2) 0.0629(9) Uani d . 1 . .
H H14 0.2415 0.3649 0.0406 0.075 Uiso calc R 1 . .
C C15 0.4595(3) 0.33262(18) 0.08161(18) 0.0543(8) Uani d . 1 . .
H H15 0.4364 0.3120 0.1437 0.065 Uiso calc R 1 . .
C C16 0.1153(5) 0.4292(3) -0.1140(3) 0.1410(19) Uani d . 1 . .
H H16A 0.0536 0.4509 -0.1683 0.212 Uiso calc R 1 . .
H H16B 0.0815 0.4765 -0.0632 0.212 Uiso calc R 1 . .
H H16C 0.1053 0.3645 -0.0920 0.212 Uiso calc R 1 . .
C C17 0.6274(3) 0.14017(18) 0.39082(17) 0.0476(7) Uani d . 1 . .
H H17A 0.5531 0.1211 0.4344 0.071 Uiso calc R 1 . .
H H17B 0.6538 0.0940 0.3386 0.071 Uiso calc R 1 . .
H H17C 0.5849 0.2067 0.3660 0.071 Uiso calc R 1 . .
C C18 0.7663(3) 0.13819(16) 0.44216(18) 0.0371(6) Uani d . 1 . .
C C19 0.9933(3) 0.14764(15) 0.47397(17) 0.0336(6) Uani d . 1 . .
C C20 1.1423(3) 0.15861(16) 0.47225(19) 0.0418(7) Uani d . 1 . .
H H20 1.1887 0.1781 0.4162 0.050 Uiso calc R 1 . .
C C21 1.2181(3) 0.13993(18) 0.5554(2) 0.0504(7) Uani d . 1 . .
H H21 1.3179 0.1465 0.5555 0.060 Uiso calc R 1 . .
C C22 1.1499(3) 0.11128(18) 0.6402(2) 0.0529(7) Uani d . 1 . .
H H22 1.2042 0.1004 0.6958 0.064 Uiso calc R 1 . .
C C23 1.0033(3) 0.09874(17) 0.64291(19) 0.0449(7) Uani d . 1 . .
H H23 0.9583 0.0780 0.6989 0.054 Uiso calc R 1 . .
C C24 0.9266(3) 0.11808(15) 0.55947(17) 0.0340(6) Uani d . 1 . .
C C25 0.6691(2) 0.08745(16) 0.60518(16) 0.0413(6) Uani d . 1 . .
H H25A 0.7209 0.0370 0.6505 0.050 Uiso calc R 1 . .
H H25B 0.6005 0.0591 0.5709 0.050 Uiso calc R 1 . .
C C26 0.5759(3) 0.17790(17) 0.65981(16) 0.0439(7) Uani d . 1 . .
H H26A 0.5033 0.1582 0.7055 0.053 Uiso calc R 1 . .
H H26B 0.6430 0.2066 0.6950 0.053 Uiso calc R 1 . .
C C27 0.3805(3) 0.32728(17) 0.63788(17) 0.0456(7) Uani d . 1 . .
H H27A 0.4265 0.3686 0.6754 0.055 Uiso calc R 1 . .
H H27B 0.3131 0.2990 0.6804 0.055 Uiso calc R 1 . .
C C28 0.2916(3) 0.38904(16) 0.55925(16) 0.0417(7) Uani d . 1 . .
H H28A 0.3613 0.4138 0.5153 0.050 Uiso calc R 1 . .
H H28B 0.2443 0.3472 0.5233 0.050 Uiso calc R 1 . .
C C29 0.3390(3) 0.59244(19) 0.6021(2) 0.0642(9) Uani d . 1 . .
H H29A 0.4130 0.5382 0.5709 0.096 Uiso calc R 1 . .
H H29B 0.3777 0.6072 0.6610 0.096 Uiso calc R 1 . .
H H29C 0.3205 0.6507 0.5606 0.096 Uiso calc R 1 . .
C C30 0.1930(3) 0.56328(18) 0.62326(17) 0.0418(7) Uani d . 1 . .
C C31 0.0241(3) 0.47285(17) 0.62709(16) 0.0356(6) Uani d . 1 . .
C C32 -0.0560(3) 0.40092(18) 0.62173(18) 0.0490(7) Uani d . 1 . .
H H32 -0.0118 0.3390 0.5941 0.059 Uiso calc R 1 . .
C C33 -0.2046(3) 0.4258(2) 0.6594(2) 0.0625(8) Uani d . 1 . .
H H33 -0.2628 0.3796 0.6572 0.075 Uiso calc R 1 . .
C C34 -0.2700(3) 0.5184(2) 0.7009(2) 0.0595(8) Uani d . 1 . .
H H34 -0.3709 0.5322 0.7259 0.071 Uiso calc R 1 . .
C C35 -0.1908(3) 0.58992(19) 0.70604(17) 0.0482(7) Uani d . 1 . .
H H35 -0.2357 0.6517 0.7338 0.058 Uiso calc R 1 . .
C C36 -0.0400(3) 0.56591(16) 0.66778(15) 0.0349(6) Uani d . 1 . .
N N1 0.8906(2) 0.16039(13) 0.40196(13) 0.0367(5) Uani d . 1 . .
N N2 0.7832(2) 0.11225(13) 0.53661(14) 0.0344(5) Uani d . 1 . .
N N3 0.1729(2) 0.47365(13) 0.59854(13) 0.0386(5) Uani d . 1 . .
N N4 0.0680(2) 0.62167(13) 0.66601(13) 0.0386(5) Uani d . 1 . .
O O1 1.0920(2) 0.07181(13) 0.19366(12) 0.0593(5) Uani d . 1 . .
O O2 1.20357(19) 0.18917(13) 0.22786(12) 0.0616(5) Uani d . 1 . .
O O3 1.7801(2) -0.14625(15) 0.06458(14) 0.0859(7) Uani d . 1 . .
O O4 0.8677(2) 0.30016(15) 0.10123(13) 0.0741(6) Uani d . 1 . .
O O5 0.6979(2) 0.26483(14) 0.20601(13) 0.0668(6) Uani d . 1 . .
O O6 0.2704(3) 0.42284(17) -0.14127(14) 0.0963(8) Uani d . 1 . .
O O7 0.49629(16) 0.24959(11) 0.59312(10) 0.0405(4) Uani d . 1 . .

loop_
_atom_site_aniso_label
_atom_site_aniso_U_11
_atom_site_aniso_U_22
_atom_site_aniso_U_33
_atom_site_aniso_U_12
_atom_site_aniso_U_13
_atom_site_aniso_U_23
Cd1 0.04789(13) 0.04216(11) 0.04792(12) -0.00858(9) 0.00742(9) -0.00793(9)
C1 0.056(2) 0.0430(17) 0.0361(15) -0.0029(15) 0.0046(14) -0.0003(13)
C2 0.0511(18) 0.0391(15) 0.0299(14) -0.0010(13) 0.0037(13) -0.0019(12)
C3 0.060(2) 0.0428(16) 0.0369(15) -0.0009(15) -0.0005(14) -0.0064(13)
C4 0.0528(19) 0.068(2) 0.0498(17) -0.0067(16) -0.0032(14) -0.0045(16)
C5 0.054(2) 0.059(2) 0.0409(16) 0.0074(17) 0.0022(15) 0.0010(15)
C6 0.075(2) 0.0405(16) 0.0442(17) 0.0004(16) 0.0034(16) -0.0085(14)
C7 0.0609(19) 0.0439(16) 0.0419(15) -0.0066(14) 0.0048(14) -0.0046(13)
C8 0.055(2) 0.148(3) 0.091(3) 0.003(2) 0.010(2) -0.020(2)
C9 0.068(2) 0.0412(17) 0.053(2) -0.0072(15) -0.0030(18) -0.0066(15)
C10 0.068(2) 0.0361(15) 0.0391(16) -0.0071(14) -0.0003(16) -0.0015(13)
C11 0.085(3) 0.072(2) 0.051(2) -0.0273(19) 0.0034(18) -0.0011(17)
C12 0.114(3) 0.072(2) 0.0429(19) -0.028(2) 0.000(2) 0.0098(17)
C13 0.091(3) 0.0497(19) 0.0435(19) 0.0071(18) -0.0110(19) -0.0019(15)
C14 0.066(2) 0.066(2) 0.0431(18) 0.0052(16) 0.0005(16) -0.0039(16)
C15 0.066(2) 0.0508(18) 0.0351(15) 0.0040(15) 0.0013(16) 0.0025(14)
C16 0.099(4) 0.198(5) 0.084(3) 0.038(3) -0.027(2) 0.016(3)
C17 0.0413(17) 0.0509(16) 0.0511(16) -0.0130(13) -0.0025(13) -0.0019(14)
C18 0.0364(16) 0.0291(14) 0.0437(16) -0.0040(11) -0.0011(13) -0.0089(12)
C19 0.0294(15) 0.0241(13) 0.0464(16) -0.0047(11) -0.0006(13) -0.0077(12)
C20 0.0369(16) 0.0325(14) 0.0556(17) -0.0090(12) 0.0040(14) -0.0066(13)
C21 0.0314(16) 0.0420(16) 0.078(2) -0.0070(13) -0.0111(16) -0.0064(16)
C22 0.0484(19) 0.0469(17) 0.0625(19) -0.0069(14) -0.0207(15) 0.0007(15)
C23 0.0390(17) 0.0416(16) 0.0514(17) -0.0058(13) -0.0041(14) 0.0026(13)
C24 0.0308(15) 0.0232(13) 0.0455(16) -0.0013(11) -0.0040(13) -0.0037(12)
C25 0.0354(15) 0.0378(14) 0.0472(15) -0.0054(12) 0.0020(12) 0.0068(13)
C26 0.0364(15) 0.0487(16) 0.0426(15) -0.0049(13) 0.0024(12) -0.0002(14)
C27 0.0359(15) 0.0441(16) 0.0506(16) 0.0005(12) 0.0033(13) -0.0089(14)
C28 0.0370(15) 0.0353(14) 0.0485(15) -0.0026(12) 0.0063(13) -0.0086(13)
C29 0.0430(17) 0.0524(17) 0.098(2) -0.0163(14) 0.0126(16) -0.0176(17)
C30 0.0304(15) 0.0378(15) 0.0560(16) -0.0082(12) 0.0053(13) -0.0032(13)
C31 0.0322(14) 0.0345(14) 0.0391(14) -0.0075(12) -0.0001(11) 0.0008(12)
C32 0.0457(17) 0.0370(15) 0.0637(18) -0.0106(13) 0.0043(14) -0.0079(14)
C33 0.0524(19) 0.0510(18) 0.091(2) -0.0266(15) 0.0065(17) -0.0072(17)
C34 0.0380(17) 0.0600(19) 0.080(2) -0.0164(15) 0.0138(15) -0.0012(17)
C35 0.0434(17) 0.0414(15) 0.0552(17) -0.0063(13) 0.0122(14) -0.0034(13)
C36 0.0353(15) 0.0328(14) 0.0341(14) -0.0054(12) 0.0015(12) 0.0015(11)
N1 0.0355(13) 0.0345(11) 0.0408(12) -0.0106(10) 0.0035(11) -0.0064(10)
N2 0.0261(12) 0.0313(11) 0.0435(13) -0.0039(9) 0.0001(10) -0.0002(10)
N3 0.0336(12) 0.0297(11) 0.0479(12) -0.0015(9) 0.0050(10) -0.0039(10)
N4 0.0316(12) 0.0336(11) 0.0490(12) -0.0075(10) 0.0091(10) -0.0069(10)
O1 0.0546(13) 0.0521(12) 0.0682(13) -0.0111(10) 0.0139(11) -0.0117(10)
O2 0.0597(13) 0.0456(11) 0.0735(13) -0.0047(9) 0.0152(10) -0.0232(10)
O3 0.0643(15) 0.0859(15) 0.0865(15) 0.0171(13) 0.0079(13) -0.0158(13)
O4 0.0643(15) 0.0898(16) 0.0635(13) -0.0134(12) 0.0025(11) -0.0008(12)
O5 0.0669(14) 0.0808(15) 0.0548(12) -0.0223(11) -0.0142(10) 0.0164(11)
O6 0.119(2) 0.1003(18) 0.0488(13) 0.0132(16) -0.0250(15) 0.0070(13)
O7 0.0341(10) 0.0372(9) 0.0416(9) 0.0048(8) 0.0035(8) -0.0005(8)

loop_
_atom_type_symbol
_atom_type_description
_atom_type_scat_dispersion_real
_atom_type_scat_dispersion_imag
_atom_type_scat_source
C C 0.0033 0.0016 'International Tables Vol C Tables 4.2.6.8 and 6.1.1.4'
H H 0.0000 0.0000 'International Tables Vol C Tables 4.2.6.8 and 6.1.1.4'
N N 0.0061 0.0033 'International Tables Vol C Tables 4.2.6.8 and 6.1.1.4'
O O 0.0106 0.0060 'International Tables Vol C Tables 4.2.6.8 and 6.1.1.4'
Cd Cd -0.8075 1.2024 'International Tables Vol C Tables 4.2.6.8 and 6.1.1.4'
Zn Zn 0.2839 1.4301 'International Tables Vol C Tables 4.2.6.8 and 6.1.1.4'

loop_
_geom_angle_atom_site_label_1
_geom_angle_atom_site_label_2
_geom_angle_atom_site_label_3
_geom_angle_site_symmetry_1
_geom_angle_site_symmetry_3
_geom_angle
_geom_angle_publ_flag
O5 Cd1 O2 . . 153.09(6) ?
O5 Cd1 N1 . . 95.61(7) ?
O2 Cd1 N1 . . 107.43(7) ?
O5 Cd1 N4 . 2_666 100.00(6) ?
O2 Cd1 N4 . 2_666 94.51(6) ?
N1 Cd1 N4 . 2_666 88.28(6) ?
O5 Cd1 O4 . . 55.99(6) ?
O2 Cd1 O4 . . 99.60(7) ?
N1 Cd1 O4 . . 151.45(7) ?
N4 Cd1 O4 2_666 . 98.77(7) ?
O5 Cd1 O1 . . 110.51(7) ?
O2 Cd1 O1 . . 55.85(6) ?
N1 Cd1 O1 . . 92.78(6) ?
N4 Cd1 O1 2_666 . 149.19(7) ?
O4 Cd1 O1 . . 94.88(6) ?
O5 Cd1 C1 . . 134.16(8) ?
O2 Cd1 C1 . . 27.98(7) ?
N1 Cd1 C1 . . 102.11(7) ?
N4 Cd1 C1 2_666 . 122.23(8) ?
O4 Cd1 C1 . . 97.40(7) ?
O1 Cd1 C1 . . 27.89(7) ?
O5 Cd1 C9 . . 28.14(7) ?
O2 Cd1 C9 . . 126.59(8) ?
N1 Cd1 C9 . . 123.67(8) ?
N4 Cd1 C9 2_666 . 100.99(7) ?
O4 Cd1 C9 . . 27.85(7) ?
O1 Cd1 C9 . . 103.90(7) ?
C1 Cd1 C9 . . 117.52(8) ?
O1 C1 O2 . . 121.8(2) ?
O1 C1 C2 . . 119.6(2) ?
O2 C1 C2 . . 118.5(3) ?
O1 C1 Cd1 . . 63.63(12) ?
O2 C1 Cd1 . . 58.28(12) ?
C2 C1 Cd1 . . 176.4(2) ?
C3 C2 C7 . . 118.5(2) ?
C3 C2 C1 . . 120.6(2) ?
C7 C2 C1 . . 120.9(3) ?
C2 C3 C4 . . 121.7(2) ?
C2 C3 H3 . . 119.2 ?
C4 C3 H3 . . 119.2 ?
C5 C4 C3 . . 119.0(3) ?
C5 C4 H4 . . 120.5 ?
C3 C4 H4 . . 120.5 ?
C6 C5 C4 . . 120.2(2) ?
C6 C5 O3 . . 114.9(3) ?
C4 C5 O3 . . 124.9(3) ?
C5 C6 C7 . . 120.3(3) ?
C5 C6 H6 . . 119.9 ?
C7 C6 H6 . . 119.9 ?
C2 C7 C6 . . 120.4(3) ?
C2 C7 H7 . . 119.8 ?
C6 C7 H7 . . 119.8 ?
O3 C8 H8A . . 109.5 ?
O3 C8 H8B . . 109.5 ?
H8A C8 H8B . . 109.5 ?
O3 C8 H8C . . 109.5 ?
H8A C8 H8C . . 109.5 ?
H8B C8 H8C . . 109.5 ?
O4 C9 O5 . . 120.3(3) ?
O4 C9 C10 . . 121.5(3) ?
O5 C9 C10 . . 118.3(3) ?
O4 C9 Cd1 . . 62.46(17) ?
O5 C9 Cd1 . . 57.83(15) ?
C10 C9 Cd1 . . 176.0(2) ?
C15 C10 C11 . . 117.4(3) ?
C15 C10 C9 . . 121.5(3) ?
C11 C10 C9 . . 121.1(3) ?
C12 C11 C10 . . 120.2(3) ?
C12 C11 H11 . . 119.9 ?
C10 C11 H11 . . 119.9 ?
C11 C12 C13 . . 121.2(3) ?
C11 C12 H12 . . 119.4 ?
C13 C12 H12 . . 119.4 ?
O6 C13 C14 . . 124.9(3) ?
O6 C13 C12 . . 115.9(3) ?
C14 C13 C12 . . 119.2(3) ?
C15 C14 C13 . . 118.9(3) ?
C15 C14 H14 . . 120.5 ?
C13 C14 H14 . . 120.5 ?
C10 C15 C14 . . 123.0(3) ?
C10 C15 H15 . . 118.5 ?
C14 C15 H15 . . 118.5 ?
O6 C16 H16A . . 109.5 ?
O6 C16 H16B . . 109.5 ?
H16A C16 H16B . . 109.5 ?
O6 C16 H16C . . 109.5 ?
H16A C16 H16C . . 109.5 ?
H16B C16 H16C . . 109.5 ?
C18 C17 H17A . . 109.5 ?
C18 C17 H17B . . 109.5 ?
H17A C17 H17B . . 109.5 ?
C18 C17 H17C . . 109.5 ?
H17A C17 H17C . . 109.5 ?
H17B C17 H17C . . 109.5 ?
N1 C18 N2 . . 111.6(2) ?
N1 C18 C17 . . 124.4(2) ?
N2 C18 C17 . . 124.0(2) ?
N1 C19 C20 . . 130.8(2) ?
N1 C19 C24 . . 109.5(2) ?
C20 C19 C24 . . 119.7(2) ?
C21 C20 C19 . . 118.0(2) ?
C21 C20 H20 . . 121.0 ?
C19 C20 H20 . . 121.0 ?
C20 C21 C22 . . 121.7(2) ?
C20 C21 H21 . . 119.1 ?
C22 C21 H21 . . 119.1 ?
C23 C22 C21 . . 121.1(3) ?
C23 C22 H22 . . 119.4 ?
C21 C22 H22 . . 119.4 ?
C24 C23 C22 . . 117.2(2) ?
C24 C23 H23 . . 121.4 ?
C22 C23 H23 . . 121.4 ?
C23 C24 N2 . . 132.5(2) ?
C23 C24 C19 . . 122.3(2) ?
N2 C24 C19 . . 105.2(2) ?
N2 C25 C26 . . 112.38(18) ?
N2 C25 H25A . . 109.1 ?
C26 C25 H25A . . 109.1 ?
N2 C25 H25B . . 109.1 ?
C26 C25 H25B . . 109.1 ?
H25A C25 H25B . . 107.9 ?
O7 C26 C25 . . 108.62(18) ?
O7 C26 H26A . . 110.0 ?
C25 C26 H26A . . 110.0 ?
O7 C26 H26B . . 110.0 ?
C25 C26 H26B . . 110.0 ?
H26A C26 H26B . . 108.3 ?
O7 C27 C28 . . 107.24(18) ?
O7 C27 H27A . . 110.3 ?
C28 C27 H27A . . 110.3 ?
O7 C27 H27B . . 110.3 ?
C28 C27 H27B . . 110.3 ?
H27A C27 H27B . . 108.5 ?
N3 C28 C27 . . 111.16(18) ?
N3 C28 H28A . . 109.4 ?
C27 C28 H28A . . 109.4 ?
N3 C28 H28B . . 109.4 ?
C27 C28 H28B . . 109.4 ?
H28A C28 H28B . . 108.0 ?
C30 C29 H29A . . 109.5 ?
C30 C29 H29B . . 109.5 ?
H29A C29 H29B . . 109.5 ?
C30 C29 H29C . . 109.5 ?
H29A C29 H29C . . 109.5 ?
H29B C29 H29C . . 109.5 ?
N4 C30 N3 . . 112.5(2) ?
N4 C30 C29 . . 124.4(2) ?
N3 C30 C29 . . 123.00(18) ?
C32 C31 N3 . . 132.2(2) ?
C32 C31 C36 . . 122.7(2) ?
N3 C31 C36 . . 105.0(2) ?
C33 C32 C31 . . 116.3(2) ?
C33 C32 H32 . . 121.8 ?
C31 C32 H32 . . 121.8 ?
C32 C33 C34 . . 121.6(2) ?
C32 C33 H33 . . 119.2 ?
C34 C33 H33 . . 119.2 ?
C35 C34 C33 . . 122.2(2) ?
C35 C34 H34 . . 118.9 ?
C33 C34 H34 . . 118.9 ?
C34 C35 C36 . . 117.0(2) ?
C34 C35 H35 . . 121.5 ?
C36 C35 H35 . . 121.5 ?
C31 C36 N4 . . 110.24(18) ?
C31 C36 C35 . . 120.2(2) ?
N4 C36 C35 . . 129.5(2) ?
C18 N1 C19 . . 105.8(2) ?
C18 N1 Cd1 . . 133.21(19) ?
C19 N1 Cd1 . . 120.40(15) ?
C18 N2 C24 . . 107.93(19) ?
C18 N2 C25 . . 127.4(2) ?
C24 N2 C25 . . 124.6(2) ?
C30 N3 C31 . . 107.50(17) ?
C30 N3 C28 . . 126.2(2) ?
C31 N3 C28 . . 126.0(2) ?
C30 N4 C36 . . 104.68(18) ?
C30 N4 Cd1 . 2_666 125.24(16) ?
C36 N4 Cd1 . 2_666 129.08(12) ?
C1 O1 Cd1 . . 88.48(14) ?
C1 O2 Cd1 . . 93.74(16) ?
C5 O3 C8 . . 118.3(3) ?
C9 O4 Cd1 . . 89.69(18) ?
C9 O5 Cd1 . . 94.03(17) ?
C13 O6 C16 . . 117.5(3) ?
C26 O7 C27 . . 112.89(16) ?

loop_
_geom_bond_atom_site_label_1
_geom_bond_atom_site_label_2
_geom_bond_site_symmetry_2
_geom_bond_distance
_geom_bond_publ_flag
Cd1 O5 . 2.280(2) ?
Cd1 O2 . 2.286(2) ?
Cd1 N1 . 2.313(2) ?
Cd1 N4 2_666 2.332(2) ?
Cd1 O4 . 2.383(2) ?
Cd1 O1 . 2.404(2) ?
Cd1 C1 . 2.682(2) ?
Cd1 C9 . 2.687(3) ?
C1 O1 . 1.255(3) ?
C1 O2 . 1.261(3) ?
C1 C2 . 1.498(3) ?
C2 C3 . 1.373(3) ?
C2 C7 . 1.380(3) ?
C3 C4 . 1.385(3) ?
C3 H3 . 0.9300 ?
C4 C5 . 1.373(3) ?
C4 H4 . 0.9300 ?
C5 C6 . 1.372(4) ?
C5 O3 . 1.377(3) ?
C6 C7 . 1.383(3) ?
C6 H6 . 0.9300 ?
C7 H7 . 0.9300 ?
C8 O3 . 1.410(4) ?
C8 H8A . 0.9600 ?
C8 H8B . 0.9600 ?
C8 H8C . 0.9600 ?
C9 O4 . 1.255(3) ?
C9 O5 . 1.271(3) ?
C9 C10 . 1.476(4) ?
C10 C15 . 1.374(3) ?
C10 C11 . 1.394(3) ?
C11 C12 . 1.375(4) ?
C11 H11 . 0.9300 ?
C12 C13 . 1.382(4) ?
C12 H12 . 0.9300 ?
C13 O6 . 1.366(4) ?
C13 C14 . 1.379(4) ?
C14 C15 . 1.378(4) ?
C14 H14 . 0.9300 ?
C15 H15 . 0.9300 ?
C16 O6 . 1.411(4) ?
C16 H16A . 0.9600 ?
C16 H16B . 0.9600 ?
C16 H16C . 0.9600 ?
C17 C18 . 1.476(3) ?
C17 H17A . 0.9600 ?
C17 H17B . 0.9600 ?
C17 H17C . 0.9600 ?
C18 N1 . 1.328(3) ?
C18 N2 . 1.360(3) ?
C19 N1 . 1.384(3) ?
C19 C20 . 1.392(3) ?
C19 C24 . 1.400(3) ?
C20 C21 . 1.365(3) ?
C20 H20 . 0.9300 ?
C21 C22 . 1.394(3) ?
C21 H21 . 0.9300 ?
C22 C23 . 1.378(3) ?
C22 H22 . 0.9300 ?
C23 C24 . 1.373(3) ?
C23 H23 . 0.9300 ?
C24 N2 . 1.376(3) ?
C25 N2 . 1.462(2) ?
C25 C26 . 1.512(3) ?
C25 H25A . 0.9700 ?
C25 H25B . 0.9700 ?
C26 O7 . 1.418(3) ?
C26 H26A . 0.9700 ?
C26 H26B . 0.9700 ?
C27 O7 . 1.419(2) ?
C27 C28 . 1.504(3) ?
C27 H27A . 0.9700 ?
C27 H27B . 0.9700 ?
C28 N3 . 1.460(2) ?
C28 H28A . 0.9700 ?
C28 H28B . 0.9700 ?
C29 C30 . 1.488(3) ?
C29 H29A . 0.9600 ?
C29 H29B . 0.9600 ?
C29 H29C . 0.9600 ?
C30 N4 . 1.325(2) ?
C30 N3 . 1.355(3) ?
C31 C32 . 1.380(3) ?
C31 N3 . 1.382(3) ?
C31 C36 . 1.389(3) ?
C32 C33 . 1.372(3) ?
C32 H32 . 0.9300 ?
C33 C34 . 1.389(3) ?
C33 H33 . 0.9300 ?
C34 C35 . 1.369(3) ?
C34 H34 . 0.9300 ?
C35 C36 . 1.392(3) ?
C35 H35 . 0.9300 ?
C36 N4 . 1.391(3) ?
N4 Cd1 2_666 2.3316(18) ?

loop_
_geom_hbond_atom_site_label_D
_geom_hbond_atom_site_label_H
_geom_hbond_atom_site_label_A
_geom_hbond_site_symmetry_A
_geom_hbond_distance_DH
_geom_hbond_distance_HA
_geom_hbond_distance_DA
_geom_hbond_angle_DHA
_geom_hbond_publ_flag
C21 H21 O7 1_655 0.93 2.50 3.333(3) 148.7 y
C6 H6 Cg 2_755 0.93 2.764 3.684(5) 169.77 y

loop_
_geom_torsion_atom_site_label_1
_geom_torsion_atom_site_label_2
_geom_torsion_atom_site_label_3
_geom_torsion_atom_site_label_4
_geom_torsion_site_symmetry_1
_geom_torsion_site_symmetry_2
_geom_torsion_site_symmetry_3
_geom_torsion_site_symmetry_4
_geom_torsion
_geom_torsion_publ_flag
O5 Cd1 C1 O1 . . . . -37.75(19) ?
O2 Cd1 C1 O1 . . . . 177.0(2) ?
N1 Cd1 C1 O1 . . . . 72.59(16) ?
N4 Cd1 C1 O1 2_666 . . . 168.27(14) ?
O4 Cd1 C1 O1 . . . . -86.45(16) ?
C9 Cd1 C1 O1 . . . . -66.10(17) ?
O5 Cd1 C1 O2 . . . . 145.23(14) ?
N1 Cd1 C1 O2 . . . . -104.42(15) ?
N4 Cd1 C1 O2 2_666 . . . -8.75(17) ?
O4 Cd1 C1 O2 . . . . 96.54(15) ?
O1 Cd1 C1 O2 . . . . -177.0(2) ?
C9 Cd1 C1 O2 . . . . 116.88(15) ?
O2 C1 C2 C3 . . . . 3.7(4) ?
O1 C1 C2 C7 . . . . 4.6(4) ?
O2 C1 C2 C7 . . . . -176.5(2) ?
C7 C2 C3 C4 . . . . 0.1(4) ?
C1 C2 C3 C4 . . . . 179.9(2) ?
C2 C3 C4 C5 . . . . -0.3(4) ?
C3 C4 C5 C6 . . . . 0.3(4) ?
C3 C4 C5 O3 . . . . -179.9(2) ?
C4 C5 C6 C7 . . . . -0.1(4) ?
O3 C5 C6 C7 . . . . -179.9(2) ?
C3 C2 C7 C6 . . . . 0.2(3) ?
C1 C2 C7 C6 . . . . -179.6(2) ?
C5 C6 C7 C2 . . . . -0.2(4) ?
O5 Cd1 C9 O4 . . . . 178.7(2) ?
O2 Cd1 C9 O4 . . . . -16.14(18) ?
N1 Cd1 C9 O4 . . . . -176.70(13) ?
N4 Cd1 C9 O4 2_666 . . . 87.99(15) ?
O1 Cd1 C9 O4 . . . . -73.70(15) ?
C1 Cd1 C9 O4 . . . . -47.55(18) ?
O2 Cd1 C9 O5 . . . . 165.18(12) ?
N1 Cd1 C9 O5 . . . . 4.62(17) ?
N4 Cd1 C9 O5 2_666 . . . -90.69(14) ?
O4 Cd1 C9 O5 . . . . -178.7(2) ?
O1 Cd1 C9 O5 . . . . 107.62(14) ?
C1 Cd1 C9 O5 . . . . 133.77(14) ?
O4 C9 C10 C15 . . . . -176.2(2) ?
O5 C9 C10 C15 . . . . 3.4(4) ?
O4 C9 C10 C11 . . . . 3.8(4) ?
O5 C9 C10 C11 . . . . -176.7(2) ?
C15 C10 C11 C12 . . . . -0.5(4) ?
C9 C10 C11 C12 . . . . 179.5(3) ?
C10 C11 C12 C13 . . . . 0.2(5) ?
C11 C12 C13 O6 . . . . -178.7(3) ?
C11 C12 C13 C14 . . . . 0.6(4) ?
O6 C13 C14 C15 . . . . 178.1(3) ?
C12 C13 C14 C15 . . . . -1.2(4) ?
C11 C10 C15 C14 . . . . 0.0(4) ?
C9 C10 C15 C14 . . . . 179.9(2) ?
C13 C14 C15 C10 . . . . 0.9(4) ?
N1 C19 C20 C21 . . . . -179.4(2) ?
C24 C19 C20 C21 . . . . -0.1(3) ?
C19 C20 C21 C22 . . . . -0.4(3) ?
C20 C21 C22 C23 . . . . 1.3(4) ?
C21 C22 C23 C24 . . . . -1.6(3) ?
C22 C23 C24 N2 . . . . 179.1(2) ?
C22 C23 C24 C19 . . . . 1.1(3) ?
N1 C19 C24 C23 . . . . 179.2(2) ?
C20 C19 C24 C23 . . . . -0.3(3) ?
N1 C19 C24 N2 . . . . 0.8(2) ?
C20 C19 C24 N2 . . . . -178.71(18) ?
N2 C25 C26 O7 . . . . 60.9(3) ?
O7 C27 C28 N3 . . . . -177.81(19) ?
N3 C31 C32 C33 . . . . 179.0(2) ?
C36 C31 C32 C33 . . . . -0.2(4) ?
C31 C32 C33 C34 . . . . -0.2(4) ?
C32 C33 C34 C35 . . . . 0.3(5) ?
C33 C34 C35 C36 . . . . -0.1(4) ?
C32 C31 C36 N4 . . . . 178.2(2) ?
N3 C31 C36 N4 . . . . -1.2(3) ?
C32 C31 C36 C35 . . . . 0.5(4) ?
N3 C31 C36 C35 . . . . -178.9(2) ?
C34 C35 C36 C31 . . . . -0.3(4) ?
C34 C35 C36 N4 . . . . -177.5(2) ?
N2 C18 N1 C19 . . . . 0.3(2) ?
C17 C18 N1 C19 . . . . -179.0(2) ?
N2 C18 N1 Cd1 . . . . -170.34(13) ?
C17 C18 N1 Cd1 . . . . 10.3(3) ?
C20 C19 N1 C18 . . . . 178.7(2) ?
C24 C19 N1 C18 . . . . -0.7(2) ?
C20 C19 N1 Cd1 . . . . -9.2(3) ?
C24 C19 N1 Cd1 . . . . 171.44(12) ?
O5 Cd1 N1 C18 . . . . 5.74(19) ?
O2 Cd1 N1 C18 . . . . -160.18(18) ?
N4 Cd1 N1 C18 2_666 . . . 105.63(19) ?
O4 Cd1 N1 C18 . . . . 0.3(3) ?
O1 Cd1 N1 C18 . . . . -105.19(19) ?
C1 Cd1 N1 C18 . . . . -131.74(19) ?
C9 Cd1 N1 C18 . . . . 3.6(2) ?
O5 Cd1 N1 C19 . . . . -163.82(15) ?
O2 Cd1 N1 C19 . . . . 30.26(16) ?
N4 Cd1 N1 C19 2_666 . . . -63.93(15) ?
O4 Cd1 N1 C19 . . . . -169.23(14) ?
O1 Cd1 N1 C19 . . . . 85.25(15) ?
C1 Cd1 N1 C19 . . . . 58.70(16) ?
C9 Cd1 N1 C19 . . . . -166.00(14) ?
N1 C18 N2 C24 . . . . 0.2(2) ?
C17 C18 N2 C24 . . . . 179.51(19) ?
N1 C18 N2 C25 . . . . 177.09(17) ?
C17 C18 N2 C25 . . . . -3.6(3) ?
C23 C24 N2 C18 . . . . -178.7(2) ?
C19 C24 N2 C18 . . . . -0.6(2) ?
C23 C24 N2 C25 . . . . 4.2(3) ?
C19 C24 N2 C25 . . . . -177.59(17) ?
C26 C25 N2 C18 . . . . -92.4(3) ?
C26 C25 N2 C24 . . . . 84.0(3) ?
N4 C30 N3 C31 . . . . 0.0(3) ?
C29 C30 N3 C31 . . . . -178.7(2) ?
N4 C30 N3 C28 . . . . -173.5(2) ?
C29 C30 N3 C28 . . . . 7.8(4) ?
C32 C31 N3 C30 . . . . -178.5(3) ?
C36 C31 N3 C30 . . . . 0.8(3) ?
C32 C31 N3 C28 . . . . -5.0(4) ?
C36 C31 N3 C28 . . . . 174.3(2) ?
C27 C28 N3 C30 . . . . 83.1(3) ?
C27 C28 N3 C31 . . . . -89.2(3) ?
N3 C30 N4 C36 . . . . -0.7(3) ?
C29 C30 N4 C36 . . . . 177.9(3) ?
N3 C30 N4 Cd1 . . . 2_666 168.72(15) ?
C29 C30 N4 Cd1 . . . 2_666 -12.6(4) ?
C31 C36 N4 C30 . . . . 1.2(3) ?
C35 C36 N4 C30 . . . . 178.6(3) ?
C31 C36 N4 Cd1 . . . 2_666 -167.67(15) ?
C35 C36 N4 Cd1 . . . 2_666 9.8(4) ?
O2 C1 O1 Cd1 . . . . 3.0(3) ?
C2 C1 O1 Cd1 . . . . -178.2(2) ?
O5 Cd1 O1 C1 . . . . 152.03(15) ?
O2 Cd1 O1 C1 . . . . -1.69(14) ?
N1 Cd1 O1 C1 . . . . -110.92(16) ?
N4 Cd1 O1 C1 2_666 . . . -19.6(2) ?
O4 Cd1 O1 C1 . . . . 96.60(16) ?
C9 Cd1 O1 C1 . . . . 123.35(16) ?
O1 C1 O2 Cd1 . . . . -3.1(3) ?
C2 C1 O2 Cd1 . . . . 178.02(19) ?
O5 Cd1 O2 C1 . . . . -64.7(2) ?
N1 Cd1 O2 C1 . . . . 82.98(15) ?
N4 Cd1 O2 C1 2_666 . . . 172.59(14) ?
O4 Cd1 O2 C1 . . . . -87.72(15) ?
O1 Cd1 O2 C1 . . . . 1.69(14) ?
C9 Cd1 O2 C1 . . . . -80.15(16) ?
C6 C5 O3 C8 . . . . 171.9(3) ?
C4 C5 O3 C8 . . . . -7.8(4) ?
O5 C9 O4 Cd1 . . . . 1.3(2) ?
C10 C9 O4 Cd1 . . . . -179.2(2) ?
O5 Cd1 O4 C9 . . . . -0.75(14) ?
O2 Cd1 O4 C9 . . . . 166.92(14) ?
N1 Cd1 O4 C9 . . . . 5.8(2) ?
N4 Cd1 O4 C9 2_666 . . . -96.95(15) ?
O1 Cd1 O4 C9 . . . . 110.76(15) ?
C1 Cd1 O4 C9 . . . . 138.70(16) ?
O4 C9 O5 Cd1 . . . . -1.4(2) ?
C10 C9 O5 Cd1 . . . . 179.12(19) ?
O2 Cd1 O5 C9 . . . . -27.0(2) ?
N1 Cd1 O5 C9 . . . . -176.14(14) ?
N4 Cd1 O5 C9 2_666 . . . 94.63(14) ?
O4 Cd1 O5 C9 . . . . 0.74(13) ?
O1 Cd1 O5 C9 . . . . -81.04(15) ?
C1 Cd1 O5 C9 . . . . -63.23(18) ?
C14 C13 O6 C16 . . . . 3.7(4) ?
C12 C13 O6 C16 . . . . -177.0(3) ?
C25 C26 O7 C27 . . . . 167.09(19) ?
C28 C27 O7 C26 . . . . -172.20(19) ?
